data_7117077
loop_
_publ_author_name
'Shi-Li Li'
'Fu-Qiang Zhang'
'Xian-Ming Zhang'

_publ_section_title
;
 An organic-ligand-free thermochromic luminescent cuprous iodide
 trinuclear cluster: evidence for cluster centered emission and
 configuration distortion with temperature
;
_journal_name_full Chem.Commun.
_journal_page_first 8062
_journal_paper_doi 10.1039/C5cc01154J
_journal_volume 51
_journal_year 2015
_chemical_absolute_configuration ad
_chemical_formula_moiety 'C7 H13 N, C14 H30 N2, Cu3 I6'
_chemical_formula_sum 'C21 H45 Cu3 I6 N3'
_chemical_formula_weight 1291.62
_chemical_name_systematic
;
 ? 
;
_space_group_crystal_system orthorhombic
_space_group_IT_number 18
_space_group_name_Hall 'P 2bc 2'
_space_group_name_H-M_alt 'P 2 21 21'
_symmetry_space_group_name_Hall 'P 2bc 2'
_symmetry_space_group_name_H-M 'P 2 21 21'
_atom_sites_solution_hydrogens geom
_atom_sites_solution_primary direct
_atom_sites_solution_secondary difmap
_audit_creation_date 2015-01-17
_audit_creation_method
;
  Olex2 1.2
  (compiled Apr 23 2013 17:54:37, GUI svn.r4466)
;
_audit_update_record
;
2015-01-29 deposited with the CCDC.
2015-03-30 downloaded from the CCDC.
;
_cell_angle_alpha 90.00
_cell_angle_beta 90.00
_cell_angle_gamma 90.00
_cell_formula_units_Z 4
_cell_length_a 8.6000(5)
_cell_length_b 31.212(2)
_cell_length_c 13.5728(8)
_cell_measurement_reflns_used 2901
_cell_measurement_temperature 253.2(2)
_cell_measurement_theta_max 27.0500
_cell_measurement_theta_min 3.4190
_cell_volume 3643.3(4)
_computing_cell_refinement
;
CrysAlisPro, Agilent Technologies,
Version 1.171.37.33 (release 27-03-2014 CrysAlis171 .NET)
(compiled Mar 27 2014,17:12:48)
;
_computing_data_collection
;
CrysAlisPro, Agilent Technologies,
Version 1.171.37.33 (release 27-03-2014 CrysAlis171 .NET)
(compiled Mar 27 2014,17:12:48)
;
_computing_data_reduction
;
CrysAlisPro, Agilent Technologies,
Version 1.171.37.33 (release 27-03-2014 CrysAlis171 .NET)
(compiled Mar 27 2014,17:12:48)
;
_computing_molecular_graphics
;
O. V. Dolomanov, L. J. Bourhis, R. J. Gildea, J. A. K. Howard and H. Puschmann,
OLEX2: a complete structure solution, refinement and analysis program.
J. Appl. Cryst. (2009). 42, 339-341.
;
_computing_publication_material
;
O. V. Dolomanov, L. J. Bourhis, R. J. Gildea, J. A. K. Howard and H. Puschmann,
OLEX2: a complete structure solution, refinement and analysis program.
J. Appl. Cryst. (2009). 42, 339-341.
;
_computing_structure_refinement 'SHELXL-97 (Sheldrick, 1997)'
_computing_structure_solution 'SHELXS-97 (Sheldrick, 1990)'
_diffrn_ambient_environment air
_diffrn_ambient_temperature 253.2(2)
_diffrn_detector 'CCD plate'
_diffrn_detector_area_resol_mean 16.0710
_diffrn_detector_type Eos
_diffrn_measured_fraction_theta_full 0.9978
_diffrn_measured_fraction_theta_max 0.7801
_diffrn_measurement_details
;
  1 omega   20.00   87.00   1.0000    7.5000
omega____ theta____ kappa____ phi______ frames
    -       19.3738   57.0000 -150.0000 67

  2 omega   -5.00   30.00   1.0000    7.5000
omega____ theta____ kappa____ phi______ frames
    -       19.3738   77.0000 -180.0000 35

  3 omega  -41.00   22.00   1.0000    7.5000
omega____ theta____ kappa____ phi______ frames
    -       19.3738  -38.0000 -120.0000 63
;
_diffrn_measurement_device 'four-circle diffractometer'
_diffrn_measurement_device_type 'Xcalibur, Eos, Gemini'
_diffrn_measurement_method '\w scans'
_diffrn_orient_matrix_UB_11 0.0029153000
_diffrn_orient_matrix_UB_12 -0.0102593000
_diffrn_orient_matrix_UB_13 0.0466087000
_diffrn_orient_matrix_UB_21 0.0023384000
_diffrn_orient_matrix_UB_22 0.0202721000
_diffrn_orient_matrix_UB_23 0.0235812000
_diffrn_orient_matrix_UB_31 -0.0823658000
_diffrn_orient_matrix_UB_32 0.0002183000
_diffrn_orient_matrix_UB_33 0.0023116000
_diffrn_radiation_monochromator graphite
_diffrn_radiation_probe x-ray
_diffrn_radiation_type 'Mo K\a'
_diffrn_radiation_wavelength 0.71073
_diffrn_reflns_av_R_equivalents 0.0288
_diffrn_reflns_av_unetI/netI 0.0476
_diffrn_reflns_limit_h_max 10
_diffrn_reflns_limit_h_min -9
_diffrn_reflns_limit_k_max 22
_diffrn_reflns_limit_k_min -37
_diffrn_reflns_limit_l_max 16
_diffrn_reflns_limit_l_min -13
_diffrn_reflns_number 10968
_diffrn_reflns_theta_full 25.00
_diffrn_reflns_theta_max 25.00
_diffrn_reflns_theta_min 2.80
_diffrn_source 'Enhance (Mo) X-ray Source'
_exptl_absorpt_coefficient_mu 6.834
_exptl_absorpt_correction_T_max 1.00000
_exptl_absorpt_correction_T_min 0.29488
_exptl_absorpt_correction_type multi-scan
_exptl_absorpt_process_details
;
CrysAlisPro, Agilent Technologies,
Version 1.171.37.33 (release 27-03-2014 CrysAlis171 .NET)
(compiled Mar 27 2014,17:12:48)
Empirical absorption correction using spherical harmonics,
 implemented in SCALE3 ABSPACK scaling algorithm.
;
_exptl_crystal_density_diffrn 2.355
_exptl_crystal_density_method 'not measured'
_exptl_crystal_F_000 2388
_exptl_crystal_size_max 0.48
_exptl_crystal_size_mid 0.07
_exptl_crystal_size_min 0.04
_refine_diff_density_max 0.629
_refine_diff_density_min -0.922
_refine_diff_density_rms 0.155
_refine_ls_abs_structure_details 'Flack H D (1983), Acta Cryst. A39, 876-881'
_refine_ls_abs_structure_Flack 0.52(6)
_refine_ls_extinction_method none
_refine_ls_goodness_of_fit_ref 1.073
_refine_ls_hydrogen_treatment mixed
_refine_ls_matrix_type full
_refine_ls_number_parameters 341
_refine_ls_number_reflns 6101
_refine_ls_number_restraints 0
_refine_ls_restrained_S_all 1.073
_refine_ls_R_factor_all 0.0597
_refine_ls_R_factor_gt 0.0450
_refine_ls_shift/su_max 0.076
_refine_ls_shift/su_mean 0.004
_refine_ls_structure_factor_coef Fsqd
_refine_ls_weighting_details 'calc w=1/[\s^2^(Fo^2^)+(0.0310P)^2^+8.2982P] where P=(Fo^2^+2Fc^2^)/3'
_refine_ls_weighting_scheme calc
_refine_ls_wR_factor_gt 0.0864
_refine_ls_wR_factor_ref 0.0934
_reflns_number_gt 5032
_reflns_number_total 6101
_reflns_threshold_expression >2sigma(I)
_cod_data_source_file c5cc01154j2.cif
_cod_data_source_block 250k
_cod_original_cell_volume 3643.2(4)
_cod_database_code 7117077
_chemical_oxdiff_formula 'Cu I C N H'
_chemical_oxdiff_usercomment 'Cu I C N H'
_reflns_odcompleteness_completeness 99.78
_reflns_odcompleteness_iscentric 1
_reflns_odcompleteness_theta 28.22
_olex2_refinement_description
;
1. Fixed Uiso
 At 1.2 times of:
  All C(H,H) groups
 At 1.5 times of:
  All C(H,H,H) groups
2. Uiso/Uaniso restraints and constraints
Uanis(N4) = Uanis(N3)
3. Others
 Sof(Cu1')=1-FVAR(1)
 Sof(Cu1)=FVAR(1)
 Fixed Sof: C22(0.5) H22A(0.5) H22B(0.5) C23(0.5) H23A(0.5) H23B(0.5) C24(0.5)
 H24A(0.5) H24B(0.5) C19(0.5) H19A(0.5) H19B(0.5) C20(0.5) H20A(0.5) H20B(0.5)
 C21(0.5) H21A(0.5) H21B(0.5) N3(0.5) N4(0.5)
4.a Secondary CH2 refined with riding coordinates:
 C22(H22A,H22B), C23(H23A,H23B), C24(H24A,H24B), C2(H2A,H2B), C3(H3A,H3B),
 C4(H4A,H4B), C5(H5A,H5B), C6(H6A,H6B), C7(H7A,H7B), C8(H8A,H8B), C9(H9A,H9B),
 C10(H10A,H10B), C11(H11A,H11B), C12(H12A,H12B), C13(H13A,H13B), C16(H16A,H16B),
  C17(H17A,H17B), C19(H19A,H19B), C20(H20A,H20B), C21(H21A,H21B)
4.b Idealised Me refined as rotating group:
 C1(H1A,H1B,H1C), C14(H14A,H14B,H14C), C15(H15A,H15B,H15C)
;

loop_
_space_group_symop_id
_space_group_symop_operation_xyz
1 'x, y, z'
2 '-x, -y+1/2, z+1/2'
3 'x, -y, -z'
4 '-x, y+1/2, -z+1/2'

loop_
_atom_site_label
_atom_site_type_symbol
_atom_site_fract_x
_atom_site_fract_y
_atom_site_fract_z
_atom_site_U_iso_or_equiv
_atom_site_adp_type
_atom_site_occupancy
_atom_site_symmetry_multiplicity
_atom_site_calc_flag
_atom_site_refinement_flags
_atom_site_disorder_assembly
_atom_site_disorder_group
C22 C 0.4325(2) 0.50167(8) 0.41736(17) 0.0638(7) Uani 0.50 1 d P . -1
H22A H 0.5288 0.4856 0.4140 0.077 Uiso 0.50 1 calc PR . -1
H22B H 0.4223 0.5180 0.3568 0.077 Uiso 0.50 1 calc PR . -1
C23 C 0.1584(2) 0.52776(8) 0.52535(17) 0.0685(8) Uani 0.50 1 d P . -1
H23A H 0.1468 0.5576 0.5069 0.082 Uiso 0.50 1 calc PR . -1
H23B H 0.0744 0.5202 0.5698 0.082 Uiso 0.50 1 calc PR . -1
C24 C 0.1542(2) 0.49885(8) 0.43247(16) 0.0567(7) Uani 0.50 1 d P . -1
H24A H 0.0600 0.4818 0.4334 0.068 Uiso 0.50 1 calc PR . -1
H24B H 0.1513 0.5168 0.3741 0.068 Uiso 0.50 1 calc PR . -1
C1 C 0.7757(2) 0.89956(4) 0.72558(13) 0.1255(7) Uani 1 1 d . . .
H1A H 0.8462 0.8925 0.6732 0.188 Uiso 1 1 calc R . .
H1B H 0.8332 0.9039 0.7854 0.188 Uiso 1 1 calc R . .
H1C H 0.7204 0.9253 0.7091 0.188 Uiso 1 1 calc R . .
C2 C 0.66527(16) 0.86457(4) 0.73936(11) 0.0859(5) Uani 1 1 d . . .
H2A H 0.6200 0.8575 0.6760 0.103 Uiso 1 1 calc R . .
H2B H 0.5818 0.8745 0.7817 0.103 Uiso 1 1 calc R . .
C3 C 0.73314(14) 0.82437(3) 0.78346(8) 0.0669(4) Uani 1 1 d . . .
H3A H 0.8292 0.8175 0.7495 0.080 Uiso 1 1 calc R . .
H3B H 0.7581 0.8296 0.8521 0.080 Uiso 1 1 calc R . .
C4 C 0.62500(12) 0.78677(4) 0.77693(10) 0.0658(4) Uani 1 1 d . . .
H4A H 0.6051 0.7808 0.7079 0.079 Uiso 1 1 calc R . .
H4B H 0.5267 0.7946 0.8070 0.079 Uiso 1 1 calc R . .
C5 C 0.7027(2) 0.75158(4) 0.93354(9) 0.1055(6) Uani 1 1 d . . .
H5A H 0.7807 0.7734 0.9458 0.127 Uiso 1 1 calc R . .
H5B H 0.6055 0.7615 0.9618 0.127 Uiso 1 1 calc R . .
C6 C 0.74962(13) 0.71181(3) 0.98309(8) 0.0613(4) Uani 1 1 d . . .
H6A H 0.6752 0.7048 1.0343 0.074 Uiso 1 1 calc R . .
H6B H 0.8507 0.7156 1.0136 0.074 Uiso 1 1 calc R . .
C7 C 0.82886(13) 0.72992(4) 0.78804(11) 0.0902(5) Uani 1 1 d . . .
H7A H 0.9108 0.7502 0.8037 0.108 Uiso 1 1 calc R . .
H7B H 0.8228 0.7277 0.7169 0.108 Uiso 1 1 calc R . .
C8 C 0.87143(13) 0.68693(4) 0.82943(8) 0.0607(4) Uani 1 1 d . . .
H8A H 0.8691 0.6655 0.7778 0.073 Uiso 1 1 calc R . .
H8B H 0.9756 0.6878 0.8567 0.073 Uiso 1 1 calc R . .
C9 C 0.56180(13) 0.71218(4) 0.80820(9) 0.0678(4) Uani 1 1 d . . .
H9A H 0.4616 0.7224 0.8311 0.081 Uiso 1 1 calc R . .
H9B H 0.5534 0.7065 0.7381 0.081 Uiso 1 1 calc R . .
C10 C 0.60149(12) 0.67167(4) 0.86064(9) 0.0638(4) Uani 1 1 d . . .
H10A H 0.5233 0.6657 0.9103 0.077 Uiso 1 1 calc R . .
H10B H 0.6027 0.6480 0.8142 0.077 Uiso 1 1 calc R . .
C11 C 0.81179(15) 0.63363(4) 0.95617(9) 0.0693(4) Uani 1 1 d . . .
H11A H 0.8341 0.6130 0.9047 0.083 Uiso 1 1 calc R . .
H11B H 0.9077 0.6390 0.9917 0.083 Uiso 1 1 calc R . .
C12 C 0.69427(18) 0.61450(5) 1.02628(10) 0.0973(6) Uani 1 1 d . . .
H12A H 0.5983 0.6085 0.9913 0.117 Uiso 1 1 calc R . .
H12B H 0.6716 0.6348 1.0785 0.117 Uiso 1 1 calc R . .
C13 C 0.7582(2) 0.57349(5) 1.07005(13) 0.1394(8) Uani 1 1 d . . .
H13A H 0.8056 0.5568 1.0177 0.167 Uiso 1 1 calc R . .
H13B H 0.8394 0.5808 1.1167 0.167 Uiso 1 1 calc R . .
C14 C 0.6441(3) 0.54697(7) 1.11967(17) 0.2046(14) Uani 1 1 d . . .
H14A H 0.5620 0.5399 1.0746 0.307 Uiso 1 1 calc R . .
H14B H 0.6019 0.5623 1.1748 0.307 Uiso 1 1 calc R . .
H14C H 0.6929 0.5211 1.1424 0.307 Uiso 1 1 calc R . .
C15 C 0.2190(4) 0.56511(7) 0.92823(14) 0.2453(17) Uani 1 1 d . . .
H15A H 0.1213 0.5503 0.9257 0.368 Uiso 1 1 calc R . .
H15B H 0.2106 0.5892 0.9719 0.368 Uiso 1 1 calc R . .
H15C H 0.2981 0.5460 0.9519 0.368 Uiso 1 1 calc R . .
C16 C 0.2596(3) 0.57981(5) 0.83132(10) 0.1308(8) Uani 1 1 d . . .
H16A H 0.3633 0.5920 0.8329 0.157 Uiso 1 1 calc R . .
H16B H 0.1879 0.6022 0.8116 0.157 Uiso 1 1 calc R . .
C17 C 0.2549(2) 0.54281(5) 0.75303(10) 0.1149(7) Uani 1 1 d . . .
H17A H 0.3211 0.5195 0.7747 0.138 Uiso 1 1 calc R . .
H17B H 0.1496 0.5320 0.7476 0.138 Uiso 1 1 calc R . .
C18 C 0.30568(16) 0.55737(4) 0.65980(8) 0.0752(4) Uani 1 1 d . . .
H18A H 0.4080 0.5701 0.6672 0.090 Uiso 1 1 calc R . .
H18B H 0.2357 0.5797 0.6376 0.090 Uiso 1 1 calc R . .
C19 C 0.3188(4) 0.47816(7) 0.6105(2) 0.0847(11) Uani 0.50 1 d P . -1
H19A H 0.2303 0.4729 0.6531 0.102 Uiso 0.50 1 calc PR . -1
H19B H 0.4131 0.4735 0.6482 0.102 Uiso 0.50 1 calc PR . -1
C20 C 0.3145(3) 0.44935(8) 0.52620(17) 0.0757(9) Uani 0.50 1 d P . -1
H20A H 0.2311 0.4289 0.5365 0.091 Uiso 0.50 1 calc PR . -1
H20B H 0.4111 0.4333 0.5248 0.091 Uiso 0.50 1 calc PR . -1
N1 N 0.68253(9) 0.74647(3) 0.82498(7) 0.0530(3) Uani 1 1 d . . .
N2 N 0.75692(10) 0.67572(3) 0.90827(6) 0.0533(3) Uani 1 1 d . . .
C21 C 0.4388(3) 0.53220(6) 0.50419(17) 0.0542(7) Uani 0.50 1 d P . -1
H21A H 0.5396 0.5303 0.5360 0.065 Uiso 0.50 1 calc PR . -1
H21B H 0.4240 0.5614 0.4816 0.065 Uiso 0.50 1 calc PR . -1
N3 N 0.31470(17) 0.52064(4) 0.57522(12) 0.0418(3) Uani 0.50 1 d P . -1
N4 N 0.29196(18) 0.46974(4) 0.42678(12) 0.0418(3) Uani 0.50 1 d P . -1
Cu1 Cu 0.75705(4) 0.362164(9) 0.60128(2) 0.07998(11) Uani 0.5458(3) 1 d P A 1
Cu1' Cu 0.85512(5) 0.360988(11) 0.59520(3) 0.08112(14) Uani 0.4542(3) 1 d P A 2
Cu2 Cu 0.79392(2) 0.289610(5) 0.525334(15) 0.09205(7) Uani 1 1 d . . .
Cu3 Cu 0.79599(2) 0.393374(5) 0.429620(12) 0.08134(6) Uani 1 1 d . . .
I1 I 0.808635(13) 0.440657(3) 0.598310(6) 0.08137(3) Uani 1 1 d . A .
I2 I 0.809661(9) 0.305450(3) 0.728300(6) 0.06198(2) Uani 1 1 d . A .
I3 I 0.545394(8) 0.338789(3) 0.458271(6) 0.05654(2) Uani 1 1 d . A .
I4 I 1.031778(8) 0.334500(3) 0.437903(6) 0.05749(2) Uani 1 1 d . A .
I5 I 0.773220(9) 0.209900(2) 0.494140(6) 0.06356(2) Uani 1 1 d . A .
I6 I 0.773833(11) 0.436931(2) 0.274167(6) 0.06989(3) Uani 1 1 d . A .

loop_
_atom_site_aniso_label
_atom_site_aniso_U_11
_atom_site_aniso_U_22
_atom_site_aniso_U_33
_atom_site_aniso_U_23
_atom_site_aniso_U_13
_atom_site_aniso_U_12
C22 0.0415(10) 0.0769(14) 0.0730(14) -0.0125(14) 0.0284(10) -0.0315(11)
C23 0.0314(9) 0.1059(17) 0.0683(15) -0.0216(14) -0.0242(10) 0.0331(11)
C24 0.0401(10) 0.0715(13) 0.0586(13) 0.0153(13) -0.0006(10) -0.0125(11)
C1 0.1357(13) 0.0776(9) 0.1631(15) 0.0206(11) -0.0151(14) -0.0017(11)
C2 0.0820(8) 0.0831(9) 0.0927(10) 0.0294(8) -0.0153(8) 0.0143(7)
C3 0.0700(7) 0.0773(8) 0.0534(7) 0.0026(6) 0.0011(6) 0.0215(6)
C4 0.0544(6) 0.0754(8) 0.0678(8) -0.0050(7) -0.0112(6) 0.0115(6)
C5 0.1846(14) 0.0672(7) 0.0646(7) -0.0315(6) -0.0346(10) 0.0388(9)
C6 0.0613(7) 0.0727(7) 0.0498(6) -0.0187(6) 0.0015(6) 0.0052(6)
C7 0.0590(7) 0.0613(7) 0.1502(12) 0.0267(8) 0.0470(7) 0.0040(6)
C8 0.0645(6) 0.0614(7) 0.0562(7) -0.0246(6) 0.0124(6) 0.0058(6)
C9 0.0680(7) 0.0737(8) 0.0615(7) -0.0024(7) -0.0162(6) -0.0238(7)
C10 0.0567(6) 0.0595(7) 0.0751(7) -0.0345(6) 0.0094(6) -0.0088(6)
C11 0.0740(7) 0.0702(7) 0.0636(7) -0.0171(6) -0.0126(7) -0.0018(7)
C12 0.1023(10) 0.1086(11) 0.0811(9) 0.0132(9) 0.0178(10) 0.0027(10)
C13 0.1488(15) 0.1121(11) 0.1574(14) 0.0681(10) 0.0049(14) -0.0217(11)
C14 0.261(3) 0.168(2) 0.185(2) 0.025(2) -0.036(2) 0.014(2)
C15 0.408(4) 0.199(2) 0.1293(17) -0.0414(17) 0.003(3) -0.067(3)
C16 0.1914(19) 0.1051(11) 0.0961(10) -0.0487(8) 0.0300(13) -0.0097(13)
C17 0.1397(13) 0.1189(11) 0.0861(10) -0.0263(9) 0.0380(10) 0.0034(11)
C18 0.0956(8) 0.0625(7) 0.0676(7) -0.0170(6) 0.0055(8) -0.0343(7)
C19 0.098(2) 0.0519(14) 0.104(2) 0.0034(15) -0.0077(19) 0.0122(15)
C20 0.0780(16) 0.0849(16) 0.0644(15) 0.0160(14) -0.0078(15) 0.0015(15)
N1 0.0385(4) 0.0534(5) 0.0670(6) -0.0112(5) -0.0075(5) 0.0061(4)
N2 0.0542(5) 0.0509(5) 0.0547(5) -0.0098(4) 0.0073(4) 0.0075(4)
C21 0.0729(14) 0.0313(10) 0.0583(13) -0.0075(11) -0.0056(13) -0.0049(11)
N3 0.0371(4) 0.0202(4) 0.0682(6) -0.0002(5) -0.0041(10) -0.0052(6)
N4 0.0371(4) 0.0202(4) 0.0682(6) -0.0002(5) -0.0041(10) -0.0052(6)
Cu1 0.1103(2) 0.05797(15) 0.07171(18) 0.00760(15) 0.00137(19) -0.00588(17)
Cu1' 0.1066(3) 0.0569(2) 0.0798(2) 0.0106(2) -0.0016(2) 0.0007(2)
Cu2 0.10951(12) 0.07054(10) 0.09610(13) -0.01133(10) 0.00331(12) -0.00111(11)
Cu3 0.11243(12) 0.07109(9) 0.06049(9) 0.00587(8) 0.00582(11) 0.00026(10)
I1 0.12825(7) 0.05272(4) 0.06315(5) -0.01384(4) 0.01582(6) -0.00464(5)
I2 0.05162(4) 0.08665(5) 0.04768(4) 0.00970(4) -0.00222(4) -0.00146(4)
I3 0.04463(3) 0.06297(4) 0.06202(4) 0.01243(4) 0.00025(4) 0.00000(4)
I4 0.04440(3) 0.06892(4) 0.05916(4) 0.00729(4) 0.00087(4) 0.00307(4)
I5 0.05848(4) 0.06438(4) 0.06781(5) -0.00135(4) -0.00034(4) 0.00182(4)
I6 0.10662(6) 0.04742(4) 0.05562(4) 0.00015(4) 0.01644(5) 0.00795(5)

loop_
_atom_type_symbol
_atom_type_description
_atom_type_scat_dispersion_real
_atom_type_scat_dispersion_imag
_atom_type_scat_source
C C 0.0033 0.0016 'International Tables Vol C Tables 4.2.6.8 and 6.1.1.4'
H H 0.0000 0.0000 'International Tables Vol C Tables 4.2.6.8 and 6.1.1.4'
Cu Cu 0.3201 1.2651 'International Tables Vol C Tables 4.2.6.8 and 6.1.1.4'
I I -0.4742 1.8119 'International Tables Vol C Tables 4.2.6.8 and 6.1.1.4'
N N 0.0061 0.0033 'International Tables Vol C Tables 4.2.6.8 and 6.1.1.4'

loop_
_geom_angle_atom_site_label_1
_geom_angle_atom_site_label_2
_geom_angle_atom_site_label_3
_geom_angle
_geom_angle_site_symmetry_1
_geom_angle_site_symmetry_3
C21 C22 N4 111.26(16) . .
N3 C23 C24 107.30(16) . .
N4 C24 C23 112.15(16) . .
C1 C2 C3 114.93(12) . .
C4 C3 C2 112.80(10) . .
C3 C4 N1 115.19(9) . .
C6 C5 N1 113.19(10) . .
C5 C6 N2 109.41(9) . .
N1 C7 C8 113.65(10) . .
N2 C8 C7 108.45(9) . .
C10 C9 N1 111.85(9) . .
N2 C10 C9 109.90(9) . .
C12 C11 N2 113.45(10) . .
C11 C12 C13 109.75(13) . .
C14 C13 C12 114.76(17) . .
C15 C16 C17 112.25(14) . .
C18 C17 C16 111.18(12) . .
C17 C18 N3 114.86(11) . .
C17 C18 N4 120.77(12) . 3_566
N4 C18 N3 11.80(8) 3_566 .
N3 C19 C20 108.2(2) . .
C19 C20 N4 116.5(2) . .
C4 N1 C9 107.58(8) . .
C5 N1 C4 112.20(9) . .
C5 N1 C9 107.76(9) . .
C7 N1 C4 115.75(9) . .
C7 N1 C5 106.18(11) . .
C7 N1 C9 107.01(8) . .
C6 N2 C11 111.31(8) . .
C8 N2 C6 109.41(8) . .
C8 N2 C11 107.45(8) . .
C10 N2 C6 108.43(8) . .
C10 N2 C8 107.46(8) . .
C10 N2 C11 112.67(8) . .
N3 C21 C22 109.07(16) . .
C23 N3 C18 99.73(13) . .
C19 N3 C23 108.11(18) . .
C19 N3 C18 115.14(16) . .
C19 N3 C21 115.55(17) . .
C21 N3 C23 108.13(16) . .
C21 N3 C18 108.79(12) . .
C24 N4 C22 103.19(14) . .
C24 N4 C20 108.24(16) . .
C18 N4 C22 103.95(14) 3_566 .
C18 N4 C24 117.40(14) 3_566 .
C18 N4 C20 117.94(14) 3_566 .
C20 N4 C22 104.00(16) . .
Cu2 Cu1 Cu3 87.290(12) . .
Cu2 Cu1 I2 67.857(10) . .
Cu2 Cu1 I3 63.612(9) . .
Cu3 Cu1 I3 62.897(9) . .
I1 Cu1 Cu2 149.214(16) . .
I1 Cu1 Cu3 65.515(8) . .
I1 Cu1 I2 132.247(14) . .
I1 Cu1 I3 111.486(12) . .
I2 Cu1 Cu3 150.863(15) . .
I2 Cu1 I3 114.538(12) . .
Cu2 Cu1' Cu3 88.649(15) . .
Cu2 Cu1' I1 149.348(19) . .
Cu2 Cu1' I2 67.977(11) . .
Cu2 Cu1' I4 63.226(10) . .
Cu3 Cu1' I1 65.563(10) . .
Cu3 Cu1' I2 151.689(18) . .
Cu3 Cu1' I4 62.522(11) . .
I1 Cu1' I2 129.709(17) . .
I1 Cu1' I4 113.440(14) . .
I2 Cu1' I4 115.685(14) . .
Cu1 Cu2 I2 56.135(8) . .
Cu1 Cu2 I3 62.587(9) . .
Cu1 Cu2 I4 79.124(10) . .
Cu1 Cu2 I5 161.391(12) . .
Cu1' Cu2 Cu1 19.577(13) . .
Cu1' Cu2 I2 56.964(10) . .
Cu1' Cu2 I3 78.025(12) . .
Cu1' Cu2 I4 63.183(11) . .
Cu1' Cu2 I5 164.401(13) . .
I3 Cu2 I2 105.142(7) . .
I4 Cu2 I2 107.370(7) . .
I4 Cu2 I3 98.576(7) . .
I5 Cu2 I2 109.964(7) . .
I5 Cu2 I3 115.683(8) . .
I5 Cu2 I4 118.775(8) . .
Cu1 Cu3 I1 56.227(8) . .
Cu1 Cu3 I3 62.284(9) . .
Cu1 Cu3 I4 78.652(9) . .
Cu1' Cu3 Cu1 19.273(13) . .
Cu1' Cu3 I1 57.266(10) . .
Cu1' Cu3 I3 77.591(11) . .
Cu1' Cu3 I4 62.882(10) . .
Cu1' Cu3 I6 168.792(12) . .
I1 Cu3 I3 104.222(7) . .
I1 Cu3 I4 107.409(7) . .
I4 Cu3 I3 99.053(7) . .
I6 Cu3 Cu1 164.406(11) . .
I6 Cu3 I1 114.496(8) . .
I6 Cu3 I3 112.974(8) . .
I6 Cu3 I4 116.924(7) . .
Cu1 I1 Cu1' 19.488(13) . .
Cu1 I1 Cu3 58.257(9) . .
Cu1' I1 Cu3 57.171(10) . .
Cu1 I2 Cu1' 19.348(13) . .
Cu1 I2 Cu2 56.008(8) . .
Cu1' I2 Cu2 55.059(10) . .
Cu1 I3 Cu2 53.801(8) . .
Cu1 I3 Cu3 54.819(8) . .
Cu3 I3 Cu2 77.765(7) . .
Cu1' I4 Cu2 53.590(9) . .
Cu3 I4 Cu1' 54.595(9) . .
Cu3 I4 Cu2 78.973(7) . .

loop_
_geom_bond_atom_site_label_1
_geom_bond_atom_site_label_2
_geom_bond_distance
_geom_bond_site_symmetry_2
C22 C21 1.516(3) .
C22 N4 1.572(3) .
C23 C24 1.551(3) .
C23 N3 1.521(2) .
C24 N4 1.495(3) .
C1 C2 1.460(2) .
C2 C3 1.5075(17) .
C3 C4 1.5001(16) .
C4 N1 1.5008(15) .
C5 C6 1.4683(17) .
C5 N1 1.4922(15) .
C6 N2 1.5179(14) .
C7 C8 1.4998(17) .
C7 N1 1.4498(14) .
C8 N2 1.4958(14) .
C9 C10 1.4908(17) .
C9 N1 1.5084(14) .
C10 N2 1.4903(14) .
C11 C12 1.5111(19) .
C11 N2 1.5400(14) .
C12 C13 1.515(2) .
C13 C14 1.450(3) .
C15 C16 1.436(3) .
C16 C17 1.570(2) .
C17 C18 1.4137(18) .
C18 N3 1.6243(19) .
C18 N4 1.4528(19) 3_566
C19 C20 1.456(4) .
C19 N3 1.410(3) .
C20 N4 1.505(3) .
C21 N3 1.483(3) .
N4 C18 1.4528(19) 3_566
Cu1 Cu2 2.5083(4) .
Cu1 Cu3 2.5475(4) .
Cu1 I1 2.4901(3) .
Cu1 I2 2.5120(3) .
Cu1 I3 2.7592(4) .
Cu1' Cu2 2.4778(4) .
Cu1' Cu3 2.5162(4) .
Cu1' I1 2.5189(4) .
Cu1' I2 2.5340(4) .
Cu1' I4 2.7477(4) .
Cu2 I2 2.8021(3) .
Cu2 I3 2.7844(2) .
Cu2 I4 2.7488(2) .
Cu2 I5 2.5299(3) .
Cu3 I1 2.7262(2) .
Cu3 I3 2.7746(2) .
Cu3 I4 2.7388(2) .
Cu3 I6 2.5172(2) .

loop_
_geom_torsion_atom_site_label_1
_geom_torsion_atom_site_label_2
_geom_torsion_atom_site_label_3
_geom_torsion_atom_site_label_4
_geom_torsion
_geom_torsion_site_symmetry_1
_geom_torsion_site_symmetry_2
_geom_torsion_site_symmetry_3
_geom_torsion_site_symmetry_4
C22 C21 N3 C23 -64.5(2) . . . .
C22 C21 N3 C18 -171.89(14) . . . .
C22 C21 N3 C19 56.8(2) . . . .
C23 C24 N4 C22 -63.2(2) . . . .
C23 C24 N4 C18 -176.77(15) . . . 3_566
C23 C24 N4 C20 46.6(2) . . . .
C24 C23 N3 C18 172.93(15) . . . .
C24 C23 N3 C19 -66.4(2) . . . .
C24 C23 N3 C21 59.3(2) . . . .
C1 C2 C3 C4 -168.12(12) . . . .
C2 C3 C4 N1 -176.55(10) . . . .
C3 C4 N1 C5 63.42(13) . . . .
C3 C4 N1 C7 -58.66(14) . . . .
C3 C4 N1 C9 -178.23(10) . . . .
C5 C6 N2 C8 59.24(13) . . . .
C5 C6 N2 C10 -57.68(13) . . . .
C5 C6 N2 C11 177.84(11) . . . .
C6 C5 N1 C4 176.42(11) . . . .
C6 C5 N1 C7 -56.20(15) . . . .
C6 C5 N1 C9 58.18(15) . . . .
C7 C8 N2 C6 -53.79(11) . . . .
C7 C8 N2 C10 63.74(11) . . . .
C7 C8 N2 C11 -174.76(9) . . . .
C8 C7 N1 C4 -172.87(10) . . . .
C8 C7 N1 C5 61.91(12) . . . .
C8 C7 N1 C9 -52.99(13) . . . .
C9 C10 N2 C6 61.38(11) . . . .
C9 C10 N2 C8 -56.78(11) . . . .
C9 C10 N2 C11 -174.94(9) . . . .
C10 C9 N1 C4 -175.07(10) . . . .
C10 C9 N1 C5 -53.90(12) . . . .
C10 C9 N1 C7 59.93(12) . . . .
C11 C12 C13 C14 -166.02(15) . . . .
C12 C11 N2 C6 69.42(12) . . . .
C12 C11 N2 C8 -170.82(10) . . . .
C12 C11 N2 C10 -52.64(13) . . . .
C15 C16 C17 C18 -175.9(2) . . . .
C16 C17 C18 N3 176.57(13) . . . .
C16 C17 C18 N4 -171.87(14) . . . 3_566
C17 C18 N3 C23 96.52(16) . . . .
C17 C18 N3 C19 -18.9(2) . . . .
C17 C18 N3 C21 -150.41(15) . . . .
C19 C20 N4 C22 58.3(3) . . . .
C19 C20 N4 C24 -50.9(3) . . . .
C19 C20 N4 C18 172.8(2) . . . 3_566
C20 C19 N3 C23 65.2(3) . . . .
C20 C19 N3 C18 175.64(18) . . . .
C20 C19 N3 C21 -56.1(3) . . . .
N1 C5 C6 N2 -2.63(16) . . . .
N1 C7 C8 N2 -7.01(14) . . . .
N1 C9 C10 N2 -4.60(13) . . . .
N2 C11 C12 C13 -179.72(11) . . . .
C21 C22 N4 C24 58.3(2) . . . .
C21 C22 N4 C18 -178.64(15) . . . 3_566
C21 C22 N4 C20 -54.6(2) . . . .
N3 C23 C24 N4 6.8(2) . . . .
N3 C19 C20 N4 -5.6(3) . . . .
N4 C22 C21 N3 3.5(2) . . . .
N4 C18 N3 C23 -26.1(4) 3_566 . . .
N4 C18 N3 C19 -141.5(5) 3_566 . . .
N4 C18 N3 C21 86.9(4) 3_566 . . .
Cu1 Cu2 I2 Cu1' -23.494(15) . . . .
Cu1 Cu2 I3 Cu3 55.118(10) . . . .
Cu1 Cu2 I4 Cu1' 12.064(13) . . . .
Cu1 Cu2 I4 Cu3 -41.801(9) . . . .
Cu1 Cu3 I1 Cu1' 23.062(15) . . . .
Cu1 Cu3 I3 Cu2 -54.089(9) . . . .
Cu1 Cu3 I4 Cu1' -11.789(12) . . . .
Cu1 Cu3 I4 Cu2 41.097(9) . . . .
Cu1' Cu2 I2 Cu1 23.494(15) . . . .
Cu1' Cu2 I3 Cu1 -12.845(13) . . . .
Cu1' Cu2 I3 Cu3 42.273(11) . . . .
Cu1' Cu2 I4 Cu3 -53.865(12) . . . .
Cu1' Cu3 I1 Cu1 -23.062(15) . . . .
Cu1' Cu3 I3 Cu1 12.523(12) . . . .
Cu1' Cu3 I3 Cu2 -41.566(10) . . . .
Cu1' Cu3 I4 Cu2 52.886(11) . . . .
Cu2 Cu1 Cu3 Cu1' -78.49(3) . . . .
Cu2 Cu1 Cu3 I1 -165.148(14) . . . .
Cu2 Cu1 Cu3 I3 61.601(9) . . . .
Cu2 Cu1 Cu3 I4 -45.061(9) . . . .
Cu2 Cu1 Cu3 I6 137.58(4) . . . .
Cu2 Cu1 I1 Cu1' -50.62(4) . . . .
Cu2 Cu1 I1 Cu3 30.02(3) . . . .
Cu2 Cu1 I2 Cu1' 80.52(3) . . . .
Cu2 Cu1 I3 Cu3 -101.223(11) . . . .
Cu2 Cu1' Cu3 Cu1 82.35(3) . . . .
Cu2 Cu1' Cu3 I1 162.924(17) . . . .
Cu2 Cu1' Cu3 I3 46.790(10) . . . .
Cu2 Cu1' Cu3 I4 -60.289(10) . . . .
Cu2 Cu1' Cu3 I6 -152.17(6) . . . .
Cu2 Cu1' I1 Cu1 51.77(4) . . . .
Cu2 Cu1' I1 Cu3 -35.16(3) . . . .
Cu2 Cu1' I2 Cu1 -86.05(3) . . . .
Cu2 Cu1' I4 Cu3 103.452(13) . . . .
Cu3 Cu1 Cu2 Cu1' 78.59(3) . . . .
Cu3 Cu1 Cu2 I2 164.435(14) . . . .
Cu3 Cu1 Cu2 I3 -60.944(9) . . . .
Cu3 Cu1 Cu2 I4 44.762(9) . . . .
Cu3 Cu1 Cu2 I5 -150.35(3) . . . .
Cu3 Cu1 I1 Cu1' -80.64(3) . . . .
Cu3 Cu1 I2 Cu1' 47.12(4) . . . .
Cu3 Cu1 I2 Cu2 -33.40(3) . . . .
Cu3 Cu1 I3 Cu2 101.223(11) . . . .
Cu3 Cu1' Cu2 Cu1 -82.56(3) . . . .
Cu3 Cu1' Cu2 I2 -163.635(17) . . . .
Cu3 Cu1' Cu2 I3 -46.477(10) . . . .
Cu3 Cu1' Cu2 I4 59.665(10) . . . .
Cu3 Cu1' Cu2 I5 160.92(4) . . . .
Cu3 Cu1' I1 Cu1 86.93(3) . . . .
Cu3 Cu1' I2 Cu1 -49.62(4) . . . .
Cu3 Cu1' I2 Cu2 36.44(3) . . . .
Cu3 Cu1' I4 Cu2 -103.452(13) . . . .
I1 Cu1 Cu2 Cu1' 51.47(4) . . . .
I1 Cu1 Cu2 I2 137.32(3) . . . .
I1 Cu1 Cu2 I3 -88.06(3) . . . .
I1 Cu1 Cu2 I4 17.65(3) . . . .
I1 Cu1 Cu2 I5 -177.46(2) . . . .
I1 Cu1 Cu3 Cu1' 86.66(3) . . . .
I1 Cu1 Cu3 I3 -133.251(10) . . . .
I1 Cu1 Cu3 I4 120.087(9) . . . .
I1 Cu1 Cu3 I6 -57.27(4) . . . .
I1 Cu1 I2 Cu1' -71.52(3) . . . .
I1 Cu1 I2 Cu2 -152.05(2) . . . .
I1 Cu1 I3 Cu2 146.651(17) . . . .
I1 Cu1 I3 Cu3 45.428(10) . . . .
I1 Cu1' Cu2 Cu1 -50.93(4) . . . .
I1 Cu1' Cu2 I2 -132.01(4) . . . .
I1 Cu1' Cu2 I3 -14.85(4) . . . .
I1 Cu1' Cu2 I4 91.29(4) . . . .
I1 Cu1' Cu2 I5 -167.45(3) . . . .
I1 Cu1' Cu3 Cu1 -80.58(3) . . . .
I1 Cu1' Cu3 I3 -116.134(10) . . . .
I1 Cu1' Cu3 I4 136.786(12) . . . .
I1 Cu1' Cu3 I6 44.91(7) . . . .
I1 Cu1' I2 Cu1 64.45(3) . . . .
I1 Cu1' I2 Cu2 150.50(3) . . . .
I1 Cu1' I4 Cu2 -146.25(2) . . . .
I1 Cu1' I4 Cu3 -42.800(12) . . . .
I1 Cu3 I3 Cu1 -38.652(9) . . . .
I1 Cu3 I3 Cu2 -92.742(8) . . . .
I1 Cu3 I4 Cu1' 37.130(11) . . . .
I1 Cu3 I4 Cu2 90.016(8) . . . .
I2 Cu1 Cu2 Cu1' -85.85(3) . . . .
I2 Cu1 Cu2 I3 134.620(10) . . . .
I2 Cu1 Cu2 I4 -119.674(9) . . . .
I2 Cu1 Cu2 I5 45.22(4) . . . .
I2 Cu1 Cu3 Cu1' -47.80(4) . . . .
I2 Cu1 Cu3 I1 -134.45(3) . . . .
I2 Cu1 Cu3 I3 92.30(3) . . . .
I2 Cu1 Cu3 I4 -14.37(3) . . . .
I2 Cu1 Cu3 I6 168.27(2) . . . .
I2 Cu1 I1 Cu1' 71.36(4) . . . .
I2 Cu1 I1 Cu3 152.00(2) . . . .
I2 Cu1 I3 Cu2 -46.447(11) . . . .
I2 Cu1 I3 Cu3 -147.670(16) . . . .
I2 Cu1' Cu2 Cu1 81.08(3) . . . .
I2 Cu1' Cu2 I3 117.158(9) . . . .
I2 Cu1' Cu2 I4 -136.700(12) . . . .
I2 Cu1' Cu2 I5 -35.44(5) . . . .
I2 Cu1' Cu3 Cu1 48.93(4) . . . .
I2 Cu1' Cu3 I1 129.51(4) . . . .
I2 Cu1' Cu3 I3 13.37(4) . . . .
I2 Cu1' Cu3 I4 -93.71(4) . . . .
I2 Cu1' Cu3 I6 174.41(4) . . . .
I2 Cu1' I1 Cu1 -64.67(3) . . . .
I2 Cu1' I1 Cu3 -151.60(3) . . . .
I2 Cu1' I4 Cu2 44.869(12) . . . .
I2 Cu1' I4 Cu3 148.32(2) . . . .
I2 Cu2 I3 Cu1 37.755(9) . . . .
I2 Cu2 I3 Cu3 92.873(7) . . . .
I2 Cu2 I4 Cu1' -37.043(11) . . . .
I2 Cu2 I4 Cu3 -90.908(7) . . . .
I3 Cu1 Cu2 Cu1' 139.53(4) . . . .
I3 Cu1 Cu2 I2 -134.620(10) . . . .
I3 Cu1 Cu2 I4 105.706(8) . . . .
I3 Cu1 Cu2 I5 -89.41(4) . . . .
I3 Cu1 Cu3 Cu1' -140.09(3) . . . .
I3 Cu1 Cu3 I1 133.251(10) . . . .
I3 Cu1 Cu3 I4 -106.662(7) . . . .
I3 Cu1 Cu3 I6 75.98(4) . . . .
I3 Cu1 I1 Cu1' -124.81(4) . . . .
I3 Cu1 I1 Cu3 -44.172(10) . . . .
I3 Cu1 I2 Cu1' 125.03(4) . . . .
I3 Cu1 I2 Cu2 44.501(10) . . . .
I3 Cu2 I2 Cu1 -40.888(11) . . . .
I3 Cu2 I2 Cu1' -64.381(13) . . . .
I3 Cu2 I4 Cu1' 71.859(12) . . . .
I3 Cu2 I4 Cu3 17.994(6) . . . .
I3 Cu3 I1 Cu1 41.696(11) . . . .
I3 Cu3 I1 Cu1' 64.758(13) . . . .
I3 Cu3 I4 Cu1' -70.970(11) . . . .
I3 Cu3 I4 Cu2 -18.084(6) . . . .
I4 Cu1' Cu2 Cu1 -142.23(4) . . . .
I4 Cu1' Cu2 I2 136.700(12) . . . .
I4 Cu1' Cu2 I3 -106.142(8) . . . .
I4 Cu1' Cu2 I5 101.26(5) . . . .
I4 Cu1' Cu3 Cu1 142.64(3) . . . .
I4 Cu1' Cu3 I1 -136.786(12) . . . .
I4 Cu1' Cu3 I3 107.079(8) . . . .
I4 Cu1' Cu3 I6 -91.88(6) . . . .
I4 Cu1' I1 Cu1 128.39(4) . . . .
I4 Cu1' I1 Cu3 41.461(12) . . . .
I4 Cu1' I2 Cu1 -128.85(4) . . . .
I4 Cu1' I2 Cu2 -42.799(12) . . . .
I4 Cu2 I2 Cu1 63.383(11) . . . .
I4 Cu2 I2 Cu1' 39.890(12) . . . .
I4 Cu2 I3 Cu1 -72.952(11) . . . .
I4 Cu2 I3 Cu3 -17.834(6) . . . .
I4 Cu3 I1 Cu1 -62.757(11) . . . .
I4 Cu3 I1 Cu1' -39.695(12) . . . .
I4 Cu3 I3 Cu1 72.014(9) . . . .
I4 Cu3 I3 Cu2 17.925(6) . . . .
I5 Cu2 I2 Cu1 -166.056(14) . . . .
I5 Cu2 I2 Cu1' 170.451(15) . . . .
I5 Cu2 I3 Cu1 159.263(13) . . . .
I5 Cu2 I3 Cu3 -145.619(9) . . . .
I5 Cu2 I4 Cu1' -162.490(15) . . . .
I5 Cu2 I4 Cu3 143.645(9) . . . .
I6 Cu3 I1 Cu1 165.610(14) . . . .
I6 Cu3 I1 Cu1' -171.328(15) . . . .
I6 Cu3 I3 Cu1 -163.544(12) . . . .
I6 Cu3 I3 Cu2 142.367(8) . . . .
I6 Cu3 I4 Cu1' 167.416(14) . . . .
I6 Cu3 I4 Cu2 -139.699(8) . . . .
